data_4350776
loop_
_publ_author_name
'Chen, Pengyun'
'Murshed, M. Mangir'
'Fischer, Michael'
'Frederichs, Thomas'
'Gesing, Thorsten M.'

_publ_section_title
;
 KLi2RE(BO3)2 (RE = Dy, Ho, Er, Tm, Yb, and Y): Structural, Spectroscopic,
 And Thermogravimetric Studies on a Series of Mixed-Alkali Rare-Earth
 Orthoborates
;
_journal_issue 24
_journal_name_full 'Inorganic Chemistry'
_journal_page_first 18214
_journal_page_last 18224
_journal_paper_doi 10.1021/acs.inorgchem.0c02684
_journal_volume 59
_journal_year 2020
_chemical_formula_sum 'B4 Dy2 K2 Li4 O12'
_chemical_formula_weight 666.20
_space_group_crystal_system monoclinic
_space_group_IT_number 14
_space_group_name_Hall '-P 2yn'
_space_group_name_H-M_alt 'P 1 21/n 1'
_atom_sites_solution_hydrogens .
_audit_creation_method SHELXL-2018/3
_cell_angle_alpha 90
_cell_angle_beta 102.8828(13)
_cell_angle_gamma 90
_cell_formula_units_Z 2
_cell_length_a 6.72257(10)
_cell_length_b 9.34586(15)
_cell_length_c 9.00894(13)
_cell_measurement_reflns_used 9840
_cell_measurement_temperature 300(2)
_cell_measurement_theta_max 30.50
_cell_measurement_theta_min 3.19
_cell_volume 551.768(15)
_computing_cell_refinement colorless
_computing_data_collection prism
_computing_structure_refinement 'SHELXL-2018/3 (Sheldrick, 2018)'
_computing_structure_solution 'SHELXT 2014/5 (Sheldrick, 2014)'
_diffrn_ambient_temperature 300(2)
_diffrn_measured_fraction_theta_full 1.000
_diffrn_measured_fraction_theta_max 0.979
_diffrn_measurement_device_type 'Bruker D8 Venture'
_diffrn_radiation_type MoK\a
_diffrn_radiation_wavelength 0.71073
_diffrn_reflns_av_R_equivalents 0.0528
_diffrn_reflns_av_unetI/netI 0.0388
_diffrn_reflns_Laue_measured_fraction_full 1.000
_diffrn_reflns_Laue_measured_fraction_max 0.979
_diffrn_reflns_limit_h_max 12
_diffrn_reflns_limit_h_min -11
_diffrn_reflns_limit_k_max 17
_diffrn_reflns_limit_k_min -18
_diffrn_reflns_limit_l_max 15
_diffrn_reflns_limit_l_min -17
_diffrn_reflns_number 45894
_diffrn_reflns_point_group_measured_fraction_full 1.000
_diffrn_reflns_point_group_measured_fraction_max 0.979
_diffrn_reflns_theta_full 25.242
_diffrn_reflns_theta_max 43.504
_diffrn_reflns_theta_min 3.183
_exptl_absorpt_coefficient_mu 14.254
_exptl_absorpt_correction_T_max 0.68163
_exptl_absorpt_correction_T_min 0.63458
_exptl_absorpt_correction_type numerical
_exptl_absorpt_process_details 'J. Appl. Cryst. 48 (2015) 3-10'
_exptl_crystal_colour colorless
_exptl_crystal_density_diffrn 4.010
_exptl_crystal_description prism
_exptl_crystal_F_000 596
_exptl_crystal_size_max 0.105
_exptl_crystal_size_mid 0.086
_exptl_crystal_size_min 0.070
_refine_diff_density_max 1.855
_refine_diff_density_min -1.469
_refine_diff_density_rms 0.346
_refine_ls_extinction_coef 0.00255(11)
_refine_ls_extinction_expression Fc^*^=kFc[1+0.001xFc^2^\l^3^/sin(2\q)]^-1/4^
_refine_ls_extinction_method 'SHELXL-2018/3 (Sheldrick 2018)'
_refine_ls_goodness_of_fit_ref 1.048
_refine_ls_hydrogen_treatment undef
_refine_ls_matrix_type full
_refine_ls_number_parameters 110
_refine_ls_number_reflns 4106
_refine_ls_number_restraints 0
_refine_ls_restrained_S_all 1.048
_refine_ls_R_factor_all 0.0443
_refine_ls_R_factor_gt 0.0266
_refine_ls_shift/su_max 0.002
_refine_ls_shift/su_mean 0.000
_refine_ls_structure_factor_coef Fsqd
_refine_ls_weighting_details 'w=1/[\s^2^(Fo^2^)+(0.0061P)^2^+1.1187P] where P=(Fo^2^+2Fc^2^)/3'
_refine_ls_weighting_scheme calc
_refine_ls_wR_factor_gt 0.0325
_refine_ls_wR_factor_ref 0.0348
_reflns_Friedel_coverage 0.000
_reflns_Friedel_fraction_full .
_reflns_Friedel_fraction_max .
_reflns_number_gt 3319
_reflns_number_total 4106
_reflns_threshold_expression 'I > 2\s(I)'
_cod_data_source_file KLi2Dy_BO3_2.cif
_cod_data_source_block KLi2Dy(BO3)2
_cod_depositor_comments
;
The following automatic conversions were performed:

data item '_exptl_absorpt_correction_type' value 'Numerical' was
changed to 'numerical' in accordance with the built-in table derived
from the CIF Core dictionary named 'cif_core.dic' version 2.4.5 last
updated on 2014-11-21.

Automatic conversion script
Id: cif_fix_values 8369 2020-08-20 11:38:08Z andrius 
;
_cod_original_sg_symbol_H-M 'P 21/n'
_cod_database_code 4350776
_shelx_shelxl_version_number 2018/3
_shelx_space_group_comment
;
The symmetry employed for this shelxl refinement is uniquely defined
by the following loop, which should always be used as a source of
symmetry information in preference to the above space-group names.
They are only intended as comments.
;

loop_
_space_group_symop_operation_xyz
'x, y, z'
'-x+1/2, y+1/2, -z+1/2'
'-x, -y, -z'
'x-1/2, -y-1/2, z-1/2'

loop_
_atom_site_label
_atom_site_type_symbol
_atom_site_fract_x
_atom_site_fract_y
_atom_site_fract_z
_atom_site_U_iso_or_equiv
_atom_site_adp_type
_atom_site_occupancy
_atom_site_site_symmetry_order
_atom_site_calc_flag
_atom_site_refinement_flags_posn
_atom_site_refinement_flags_adp
_atom_site_refinement_flags_occupancy
_atom_site_disorder_assembly
_atom_site_disorder_group
Dy Dy 0.53708(2) 0.88265(2) 0.34218(2) 0.00484(2) Uani 1 1 d . . . . .
K K 0.57478(7) 0.37572(5) 0.41357(5) 0.01072(7) Uani 1 1 d . . . . .
O1 O 0.7220(2) 0.72711(14) 0.81783(15) 0.0075(2) Uani 1 1 d . . . . .
O2 O 0.6002(2) 0.96401(14) 0.85915(15) 0.0081(2) Uani 1 1 d . . . . .
O3 O 0.6014(2) 0.89412(15) 0.60856(15) 0.0095(2) Uani 1 1 d . . . . .
O4 O 0.6565(2) 0.49831(14) 0.14945(15) 0.0074(2) Uani 1 1 d . . . . .
O5 O 0.5732(2) 0.74754(15) 0.12375(15) 0.0089(2) Uani 1 1 d . . . . .
O6 O 0.6594(2) 0.65034(15) 0.36933(15) 0.0092(2) Uani 1 1 d . . . . .
B1 B 0.6471(3) 0.8590(2) 0.7634(2) 0.0068(3) Uani 1 1 d . . . . .
B2 B 0.6301(3) 0.6296(2) 0.2148(2) 0.0062(3) Uani 1 1 d . . . . .
Li1 Li 0.4182(6) 0.8835(4) 0.9944(4) 0.0120(7) Uani 1 1 d . . . . .
Li2 Li 0.4174(6) 0.3842(4) 0.0495(4) 0.0132(7) Uani 1 1 d . . . . .

loop_
_atom_site_aniso_label
_atom_site_aniso_U_11
_atom_site_aniso_U_22
_atom_site_aniso_U_33
_atom_site_aniso_U_23
_atom_site_aniso_U_13
_atom_site_aniso_U_12
Dy 0.00619(4) 0.00388(3) 0.00455(3) -0.00004(3) 0.00138(2) 0.00014(3)
K 0.01360(17) 0.00923(15) 0.00914(15) 0.00016(13) 0.00209(13) -0.00211(14)
O1 0.0081(6) 0.0067(5) 0.0078(5) 0.0017(4) 0.0018(4) 0.0019(4)
O2 0.0119(6) 0.0069(5) 0.0055(5) -0.0012(4) 0.0019(4) 0.0016(5)
O3 0.0155(6) 0.0075(6) 0.0051(5) 0.0006(4) 0.0015(5) 0.0032(5)
O4 0.0081(6) 0.0060(5) 0.0080(5) -0.0015(4) 0.0017(4) 0.0010(4)
O5 0.0131(7) 0.0069(5) 0.0070(5) 0.0013(4) 0.0028(5) 0.0021(5)
O6 0.0131(6) 0.0080(5) 0.0059(5) 0.0005(4) 0.0011(5) 0.0024(5)
B1 0.0063(8) 0.0060(8) 0.0077(7) 0.0003(6) 0.0007(6) 0.0006(6)
B2 0.0056(7) 0.0060(8) 0.0073(7) -0.0003(6) 0.0024(6) -0.0005(6)
Li1 0.0118(16) 0.0131(16) 0.0091(14) -0.0012(13) -0.0020(12) -0.0006(14)
Li2 0.0150(17) 0.0151(16) 0.0100(15) -0.0003(13) 0.0039(13) -0.0067(15)

loop_
_atom_type_symbol
_atom_type_description
_atom_type_scat_dispersion_real
_atom_type_scat_dispersion_imag
_atom_type_scat_source
B B 0.0013 0.0007 'International Tables Vol C Tables 4.2.6.8 and 6.1.1.4'
Dy Dy -0.1892 4.4098 'International Tables Vol C Tables 4.2.6.8 and 6.1.1.4'
K K 0.2009 0.2494 'International Tables Vol C Tables 4.2.6.8 and 6.1.1.4'
Li Li -0.0003 0.0001 'International Tables Vol C Tables 4.2.6.8 and 6.1.1.4'
O O 0.0106 0.0060 'International Tables Vol C Tables 4.2.6.8 and 6.1.1.4'

loop_
_geom_angle_atom_site_label_1
_geom_angle_atom_site_label_2
_geom_angle_atom_site_label_3
_geom_angle
_geom_angle_site_symmetry_1
_geom_angle_site_symmetry_3
O4 Dy O6 98.17(5) 2_655 .
O4 Dy O1 176.22(5) 2_655 4_575
O6 Dy O1 83.72(5) . 4_575
O4 Dy O2 86.19(5) 2_655 3_676
O6 Dy O2 136.67(5) . 3_676
O1 Dy O2 90.19(5) 4_575 3_676
O4 Dy O3 89.17(5) 2_655 .
O6 Dy O3 87.40(5) . .
O1 Dy O3 94.20(5) 4_575 .
O2 Dy O3 135.90(5) 3_676 .
O4 Dy O3 88.09(5) 2_655 3_676
O6 Dy O3 162.21(5) . 3_676
O1 Dy O3 91.05(5) 4_575 3_676
O2 Dy O3 60.03(5) 3_676 3_676
O3 Dy O3 76.01(5) . 3_676
O4 Dy O5 91.17(5) 2_655 .
O6 Dy O5 59.59(5) . .
O1 Dy O5 86.96(5) 4_575 .
O2 Dy O5 77.31(5) 3_676 .
O3 Dy O5 146.69(5) . .
O3 Dy O5 137.30(5) 3_676 .
O4 Dy B2 97.55(5) 2_655 .
O6 Dy B2 29.82(5) . .
O1 Dy B2 82.45(5) 4_575 .
O2 Dy B2 106.86(5) 3_676 .
O3 Dy B2 117.22(5) . .
O3 Dy B2 165.52(5) 3_676 .
O5 Dy B2 29.91(5) . .
O4 Dy B1 86.04(5) 2_655 3_676
O6 Dy B1 166.01(5) . 3_676
O1 Dy B1 91.37(5) 4_575 3_676
O2 Dy B1 29.87(5) 3_676 3_676
O3 Dy B1 106.07(5) . 3_676
O3 Dy B1 30.17(5) 3_676 3_676
O5 Dy B1 107.18(5) . 3_676
B2 Dy B1 136.56(6) . 3_676
O4 Dy Li1 93.42(8) 2_655 1_554
O6 Dy Li1 96.69(8) . 1_554
O1 Dy Li1 83.09(8) 4_575 1_554
O2 Dy Li1 40.00(8) 3_676 1_554
O3 Dy Li1 174.80(8) . 1_554
O3 Dy Li1 99.55(8) 3_676 1_554
O5 Dy Li1 37.86(8) . 1_554
B2 Dy Li1 66.92(8) . 1_554
B1 Dy Li1 69.66(8) 3_676 1_554
O4 Dy Li2 146.88(8) 2_655 2
O6 Dy Li2 107.07(8) . 2
O1 Dy Li2 33.99(7) 4_575 2
O2 Dy Li2 89.73(7) 3_676 2
O3 Dy Li2 71.30(7) . 2
O3 Dy Li2 61.79(8) 3_676 2
O5 Dy Li2 119.93(7) . 2
B2 Dy Li2 115.03(8) . 2
B1 Dy Li2 74.65(8) 3_676 2
Li1 Dy Li2 104.31(9) 1_554 2
O4 Dy K 128.58(3) 2_655 3_666
O6 Dy K 53.19(4) . 3_666
O1 Dy K 55.13(3) 4_575 3_666
O2 Dy K 144.89(4) 3_676 3_666
O3 Dy K 52.96(4) . 3_666
O3 Dy K 110.21(3) 3_676 3_666
O5 Dy K 103.34(3) . 3_666
B2 Dy K 76.58(4) . 3_666
B1 Dy K 132.81(4) 3_676 3_666
Li1 Dy K 127.56(7) 1_554 3_666
Li2 Dy K 59.01(6) 2 3_666
O6 K O1 111.62(4) . 3_666
O6 K O5 100.54(4) . 2_645
O1 K O5 104.92(4) 3_666 2_645
O6 K O2 70.45(4) . 2_646
O1 K O2 175.02(5) 3_666 2_646
O5 K O2 70.12(4) 2_645 2_646
O6 K O3 164.15(4) . 3_666
O1 K O3 52.79(4) 3_666 3_666
O5 K O3 87.73(4) 2_645 3_666
O2 K O3 125.34(4) 2_646 3_666
O6 K O6 111.15(4) . 3_666
O1 K O6 94.28(4) 3_666 3_666
O5 K O6 133.47(4) 2_645 3_666
O2 K O6 89.03(4) 2_646 3_666
O3 K O6 70.82(4) 3_666 3_666
O6 K O4 52.67(4) . .
O1 K O4 75.10(4) 3_666 .
O5 K O4 74.72(4) 2_645 .
O2 K O4 103.56(4) 2_646 .
O3 K O4 118.15(4) 3_666 .
O6 K O4 151.81(4) 3_666 .
O6 K O1 120.94(4) . 2_646
O1 K O1 127.41(2) 3_666 2_646
O5 K O1 68.19(4) 2_645 2_646
O2 K O1 50.87(4) 2_646 2_646
O3 K O1 74.64(4) 3_666 2_646
O6 K O1 66.49(4) 3_666 2_646
O4 K O1 140.32(4) . 2_646
O6 K B1 137.62(5) . 3_666
O1 K B1 28.04(5) 3_666 3_666
O5 K B1 87.40(5) 2_645 3_666
O2 K B1 148.40(5) 2_646 3_666
O3 K B1 28.31(5) 3_666 3_666
O6 K B1 91.02(5) 3_666 3_666
O4 K B1 90.94(5) . 3_666
O1 K B1 100.77(5) 2_646 3_666
O6 K B2 26.84(5) . .
O1 K B2 89.40(5) 3_666 .
O5 K B2 92.66(5) 2_645 .
O2 K B2 91.31(5) 2_646 .
O3 K B2 140.56(5) 3_666 .
O6 K B2 130.11(5) 3_666 .
O4 K B2 27.09(5) . .
O1 K B2 141.09(5) 2_646 .
B1 K B2 112.27(6) 3_666 .
O6 K K 57.16(3) . 3_666
O1 K K 112.76(4) 3_666 3_666
O5 K K 141.12(4) 2_645 3_666
O2 K K 72.21(3) 2_646 3_666
O3 K K 122.57(4) 3_666 3_666
O6 K K 53.99(3) 3_666 3_666
O4 K K 105.55(3) . 3_666
O1 K K 94.96(3) 2_646 3_666
B1 K K 131.06(5) 3_666 3_666
B2 K K 78.84(4) . 3_666
O6 K B1 94.85(5) . 2_646
O1 K B1 152.86(5) 3_666 2_646
O5 K B1 74.68(5) 2_645 2_646
O2 K B1 26.68(5) 2_646 2_646
O3 K B1 100.40(5) 3_666 2_646
O6 K B1 69.64(5) 3_666 2_646
O4 K B1 128.88(5) . 2_646
O1 K B1 26.43(4) 2_646 2_646
B1 K B1 127.18(4) 3_666 2_646
B2 K B1 117.73(5) . 2_646
K K B1 76.10(4) 3_666 2_646
B1 O1 Li2 120.12(17) . 3_666
B1 O1 Dy 132.98(12) . 4_676
Li2 O1 Dy 104.88(13) 3_666 4_676
B1 O1 K 84.05(10) . 3_666
Li2 O1 K 84.93(12) 3_666 3_666
Dy O1 K 114.49(5) 4_676 3_666
B1 O1 K 86.23(10) . 2_656
Li2 O1 K 86.86(12) 3_666 2_656
Dy O1 K 83.15(4) 4_676 2_656
K O1 K 161.96(6) 3_666 2_656
B1 O2 Li1 170.74(18) . 3_677
B1 O2 Li1 110.97(16) . .
Li1 O2 Li1 74.44(18) 3_677 .
B1 O2 Dy 93.25(10) . 3_676
Li1 O2 Dy 90.19(12) 3_677 3_676
Li1 O2 Dy 120.09(12) . 3_676
B1 O2 K 89.87(11) . 2_656
Li1 O2 K 82.93(12) 3_677 2_656
Li1 O2 K 85.89(11) . 2_656
Dy O2 K 150.29(6) 3_676 2_656
B1 O3 Dy 163.65(12) . .
B1 O3 Dy 91.60(10) . 3_676
Dy O3 Dy 103.99(5) . 3_676
B1 O3 K 81.59(10) . 3_666
Dy O3 K 84.63(4) . 3_666
Dy O3 K 129.44(6) 3_676 3_666
B2 O4 Li2 120.22(17) . .
B2 O4 Li2 82.52(15) . 3_665
Li2 O4 Li2 82.97(17) . 3_665
B2 O4 Dy 126.58(12) . 2_645
Li2 O4 Dy 113.05(13) . 2_645
Li2 O4 Dy 108.48(13) 3_665 2_645
B2 O4 K 86.18(10) . .
Li2 O4 K 82.67(11) . .
Li2 O4 K 154.01(13) 3_665 .
Dy O4 K 97.06(5) 2_645 .
B2 O5 Li1 162.76(18) . 1_554
B2 O5 Li2 85.38(15) . 3_665
Li1 O5 Li2 92.41(17) 1_554 3_665
B2 O5 Dy 89.88(10) . .
Li1 O5 Dy 90.52(12) 1_554 .
Li2 O5 Dy 172.83(13) 3_665 .
B2 O5 K 106.89(11) . 2_655
Li1 O5 K 90.17(13) 1_554 2_655
Li2 O5 K 89.71(12) 3_665 2_655
Dy O5 K 96.83(5) . 2_655
B2 O6 Li1 119.22(17) . 4_675
B2 O6 Dy 93.33(11) . .
Li1 O6 Dy 118.78(14) 4_675 .
B2 O6 K 91.62(11) . .
Li1 O6 K 87.03(13) 4_675 .
Dy O6 K 146.34(7) . .
B2 O6 K 136.35(12) . 3_666
Li1 O6 K 99.04(13) 4_675 3_666
Dy O6 K 85.01(4) . 3_666
K O6 K 68.85(4) . 3_666
O1 B1 O2 121.76(17) . .
O1 B1 O3 123.06(17) . .
O2 B1 O3 115.08(16) . .
O1 B1 Dy 174.93(14) . 3_676
O2 B1 Dy 56.88(9) . 3_676
O3 B1 Dy 58.23(9) . 3_676
O1 B1 K 67.91(10) . 3_666
O2 B1 K 135.35(13) . 3_666
O3 B1 K 70.10(10) . 3_666
Dy B1 K 109.33(7) 3_676 3_666
O1 B1 K 67.34(9) . 2_656
O2 B1 K 63.45(9) . 2_656
O3 B1 K 151.51(13) . 2_656
Dy B1 K 114.05(7) 3_676 2_656
K B1 K 132.86(7) 3_666 2_656
O6 B2 O5 116.65(16) . .
O6 B2 O4 123.41(16) . .
O5 B2 O4 119.94(16) . .
O6 B2 Li2 175.03(17) . 3_665
O5 B2 Li2 58.62(13) . 3_665
O4 B2 Li2 61.33(13) . 3_665
O6 B2 Dy 56.85(9) . .
O5 B2 Dy 60.20(9) . .
O4 B2 Dy 174.22(14) . .
Li2 B2 Dy 118.61(13) 3_665 .
O6 B2 Li1 35.56(11) . 4_675
O5 B2 Li1 127.75(15) . 4_675
O4 B2 Li1 102.32(14) . 4_675
Li2 B2 Li1 145.10(15) 3_665 4_675
Dy B2 Li1 80.79(10) . 4_675
O6 B2 K 61.54(9) . .
O5 B2 K 156.99(13) . .
O4 B2 K 66.74(9) . .
Li2 B2 K 123.37(12) 3_665 .
Dy B2 K 110.77(6) . .
Li1 B2 K 65.80(9) 4_675 .
O6 B2 K 106.61(12) . 2_655
O5 B2 K 50.35(9) . 2_655
O4 B2 K 108.27(11) . 2_655
Li2 B2 K 69.40(10) 3_665 2_655
Dy B2 K 76.44(5) . 2_655
Li1 B2 K 89.81(9) 4_675 2_655
K B2 K 152.04(7) . 2_655
O5 Li1 O6 124.8(2) 1_556 4_576
O5 Li1 O2 100.60(17) 1_556 3_677
O6 Li1 O2 109.7(2) 4_576 3_677
O5 Li1 O2 107.15(19) 1_556 .
O6 Li1 O2 107.51(18) 4_576 .
O2 Li1 O2 105.56(18) 3_677 .
O5 Li1 Li1 113.4(2) 1_556 3_677
O6 Li1 Li1 121.7(3) 4_576 3_677
O2 Li1 Li1 54.44(15) 3_677 3_677
O2 Li1 Li1 51.12(15) . 3_677
O5 Li1 Li2 45.56(12) 1_556 3_666
O6 Li1 Li2 96.12(17) 4_576 3_666
O2 Li1 Li2 146.04(19) 3_677 3_666
O2 Li1 Li2 86.39(16) . 3_666
Li1 Li1 Li2 128.1(3) 3_677 3_666
O5 Li1 B2 134.59(19) 1_556 4_576
O6 Li1 B2 25.22(8) 4_576 4_576
O2 Li1 B2 119.89(17) 3_677 4_576
O2 Li1 B2 82.36(13) . 4_576
Li1 Li1 B2 106.9(2) 3_677 4_576
Li2 Li1 B2 92.81(14) 3_666 4_576
O5 Li1 Dy 51.62(9) 1_556 1_556
O6 Li1 Dy 127.64(18) 4_576 1_556
O2 Li1 Dy 49.81(9) 3_677 1_556
O2 Li1 Dy 123.74(15) . 1_556
Li1 Li1 Dy 86.99(17) 3_677 1_556
Li2 Li1 Dy 96.97(13) 3_666 1_556
B2 Li1 Dy 152.52(15) 4_576 1_556
O5 Li1 K 153.33(18) 1_556 4_576
O6 Li1 K 56.98(11) 4_576 4_576
O2 Li1 K 59.39(11) 3_677 4_576
O2 Li1 K 95.91(14) . 4_576
Li1 Li1 K 71.07(17) 3_677 4_576
Li2 Li1 K 152.48(15) 3_666 4_576
B2 Li1 K 60.54(8) 4_576 4_576
Dy Li1 K 104.28(11) 1_556 4_576
O5 Li1 K 55.48(10) 1_556 2_656
O6 Li1 K 155.18(18) 4_576 2_656
O2 Li1 K 93.62(13) 3_677 2_656
O2 Li1 K 56.09(10) . 2_656
Li1 Li1 K 65.17(16) 3_677 2_656
Li2 Li1 K 66.44(11) 3_666 2_656
B2 Li1 K 133.18(14) 4_576 2_656
Dy Li1 K 74.04(8) 1_556 2_656
K Li1 K 136.23(13) 4_576 2_656
O5 Li1 K 104.85(15) 1_556 2_556
O6 Li1 K 49.89(10) 4_576 2_556
O2 Li1 K 70.13(12) 3_677 2_556
O2 Li1 K 147.93(16) . 2_556
Li1 Li1 K 116.2(2) 3_677 2_556
Li2 Li1 K 115.35(14) 3_666 2_556
B2 Li1 K 73.72(9) 4_576 2_556
Dy Li1 K 78.89(8) 1_556 2_556
K Li1 K 53.77(6) 4_576 2_556
K Li1 K 152.82(11) 2_656 2_556
O5 Li1 Dy 91.03(14) 1_556 4_576
O6 Li1 Dy 34.15(9) 4_576 4_576
O2 Li1 Dy 127.48(16) 3_677 4_576
O2 Li1 Dy 119.53(14) . 4_576
Li1 Li1 Dy 155.2(2) 3_677 4_576
Li2 Li1 Dy 66.42(11) 3_666 4_576
B2 Li1 Dy 48.92(7) 4_576 4_576
Dy Li1 Dy 112.85(11) 1_556 4_576
K Li1 Dy 89.03(9) 4_576 4_576
K Li1 Dy 132.85(12) 2_656 4_576
K Li1 Dy 57.40(6) 2_556 4_576
O4 Li2 O1 117.25(19) . 3_666
O4 Li2 O5 121.7(2) . 3_665
O1 Li2 O5 104.50(18) 3_666 3_665
O4 Li2 O4 97.03(17) . 3_665
O1 Li2 O4 138.7(2) 3_666 3_665
O5 Li2 O4 72.15(13) 3_665 3_665
O4 Li2 B2 114.07(18) . 3_665
O1 Li2 B2 127.86(19) 3_666 3_665
O5 Li2 B2 35.99(9) 3_665 3_665
O4 Li2 B2 36.16(8) 3_665 3_665
O4 Li2 Li2 50.04(13) . 3_665
O1 Li2 Li2 156.6(3) 3_666 3_665
O5 Li2 Li2 98.6(2) 3_665 3_665
O4 Li2 Li2 46.99(12) 3_665 3_665
B2 Li2 Li2 71.15(16) 3_665 3_665
O4 Li2 Li1 103.94(18) . 3_666
O1 Li2 Li1 82.54(16) 3_666 3_666
O5 Li2 Li1 42.03(11) 3_665 3_666
O4 Li2 Li1 112.25(17) 3_665 3_666
B2 Li2 Li1 77.00(14) 3_665 3_666
Li2 Li2 Li1 118.0(2) 3_665 3_666
O4 Li2 K 59.87(10) . .
O1 Li2 K 57.41(10) 3_666 .
O5 Li2 K 136.11(18) 3_665 .
O4 Li2 K 149.19(18) 3_665 .
B2 Li2 K 168.06(18) 3_665 .
Li2 Li2 K 107.07(19) 3_665 .
Li1 Li2 K 94.12(13) 3_666 .
O4 Li2 K 166.83(19) . 4_565
O1 Li2 K 57.56(10) 3_666 4_565
O5 Li2 K 54.05(10) 3_665 4_565
O4 Li2 K 93.15(13) 3_665 4_565
B2 Li2 K 70.36(10) 3_665 4_565
Li2 Li2 K 139.5(2) 3_665 4_565
Li1 Li2 K 64.25(11) 3_666 4_565
K Li2 K 113.22(11) . 4_565
O4 Li2 Dy 124.27(16) . 2_545
O1 Li2 Dy 41.13(9) 3_666 2_545
O5 Li2 Dy 114.02(15) 3_665 2_545
O4 Li2 Dy 101.13(15) 3_665 2_545
B2 Li2 Dy 111.36(14) 3_665 2_545
Li2 Li2 Dy 124.3(2) 3_665 2_545
Li1 Li2 Dy 116.37(14) 3_666 2_545
K Li2 Dy 79.63(8) . 2_545
K Li2 Dy 61.26(6) 4_565 2_545
O4 Li2 Dy 109.01(16) . 4_575
O1 Li2 Dy 104.98(15) 3_666 4_575
O5 Li2 Dy 96.39(13) 3_665 4_575
O4 Li2 Dy 38.08(8) 3_665 4_575
B2 Li2 Dy 65.11(10) 3_665 4_575
Li2 Li2 Dy 68.42(16) 3_665 4_575
Li1 Li2 Dy 137.21(14) 3_666 4_575
K Li2 Dy 125.83(12) . 4_575
K Li2 Dy 84.15(8) 4_565 4_575
Dy Li2 Dy 64.37(7) 2_545 4_575
O4 Li2 Dy 36.49(9) . 2_645
O1 Li2 Dy 115.42(16) 3_666 2_645
O5 Li2 Dy 90.10(14) 3_665 2_645
O4 Li2 Dy 105.80(14) 3_665 2_645
B2 Li2 Dy 100.18(13) 3_665 2_645
Li2 Li2 Dy 67.54(15) 3_665 2_645
Li1 Li2 Dy 67.79(11) 3_666 2_645
K Li2 Dy 68.75(7) . 2_645
K Li2 Dy 132.02(13) 4_565 2_645
Dy Li2 Dy 148.38(11) 2_545 2_645
Dy Li2 Dy 135.95(11) 4_575 2_645

loop_
_geom_bond_atom_site_label_1
_geom_bond_atom_site_label_2
_geom_bond_distance
_geom_bond_site_symmetry_2
Dy O4 2.3126(14) 2_655
Dy O6 2.3152(14) .
Dy O1 2.3197(14) 4_575
Dy O2 2.3343(14) 3_676
Dy O3 2.3441(13) .
Dy O3 2.3666(14) 3_676
Dy O5 2.3956(13) .
Dy B2 2.761(2) .
Dy B1 2.783(2) 3_676
Dy Li1 3.056(3) 1_554
Dy Li2 3.408(4) 2
Dy K 3.4606(4) 3_666
K O6 2.6778(15) .
K O1 2.7193(14) 3_666
K O5 2.7391(15) 2_645
K O2 2.7661(15) 2_646
K O3 2.7744(15) 3_666
K O6 2.7813(15) 3_666
K O4 2.8034(14) .
K O1 2.8595(14) 2_646
K B1 2.919(2) 3_666
K B2 3.045(2) .
K K 3.0872(9) 3_666
K B1 3.092(2) 2_646
O1 B1 1.379(2) .
O1 Li2 1.971(4) 3_666
O2 B1 1.388(2) .
O2 Li1 1.964(4) 3_677
O2 Li1 2.053(4) .
O3 B1 1.399(2) .
O4 B2 1.389(2) .
O4 Li2 1.971(4) .
O4 Li2 2.066(4) 3_665
O5 B2 1.377(2) .
O5 Li1 1.876(4) 1_554
O5 Li2 2.000(4) 3_665
O6 B2 1.375(2) .
O6 Li1 1.877(4) 4_675
B2 Li2 2.335(4) 3_665
B2 Li1 2.817(4) 4_675
Li1 Li1 2.431(8) 3_677
Li1 Li2 2.799(6) 3_666
Li2 Li2 2.675(8) 3_665
